data_4031052
loop_
_publ_author_name
'Jin, Xing'
'Willeke, Matthias'
'Lucchesi, Ralph'
'Daniliuc, Constantin-Gabriel'
'Fr\"ohlich, Roland'
'Wibbeling, Birgit'
'Uhl, Werner'
'W\"urthwein, Ernst-Ulrich'

_publ_section_title
;
 Hydroalumination of Ketenimines and Subsequent Reactions with
 Heterocumulenes: Synthesis of Unsaturated Amide Derivatives and
 1,3-Diimines.
;
_journal_issue 12
_journal_name_full 'The Journal of organic chemistry'
_journal_page_first 6062
_journal_page_last 6075
_journal_paper_doi 10.1021/acs.joc.5b00466
_journal_volume 80
_journal_year 2015
_chemical_formula_sum 'C30 H41 N3'
_chemical_formula_weight 443.66
_chemical_name_systematic
; 
 ? 
;
_space_group_IT_number 2
_symmetry_cell_setting triclinic
_symmetry_space_group_name_Hall '-P 1'
_symmetry_space_group_name_H-M 'P -1'
_atom_sites_solution_hydrogens geom
_atom_sites_solution_primary direct
_atom_sites_solution_secondary difmap
_audit_creation_method SHELXL-97
_cell_angle_alpha 108.907(1)
_cell_angle_beta 93.118(1)
_cell_angle_gamma 90.678(1)
_cell_formula_units_Z 4
_cell_length_a 11.2789(2)
_cell_length_b 14.8836(2)
_cell_length_c 16.6853(3)
_cell_measurement_reflns_used 7930
_cell_measurement_temperature 223(2)
_cell_measurement_theta_max 28.28
_cell_measurement_theta_min 4.08
_cell_volume 2644.64(8)
_computing_cell_refinement 'Collect (Nonius B.V., 1998)'
_computing_data_collection 'Collect (Nonius B.V., 1998)'
_computing_data_reduction 'Denzo-SMN (Otwinowski & Minor, 1997)'
_computing_molecular_graphics 'XP (BrukerAXS, 2000)'
_computing_publication_material 'SHELXL-97 (Sheldrick, 1997)'
_computing_structure_refinement 'SHELXL-97 (Sheldrick, 1997)'
_computing_structure_solution 'SHELXS-97 (Sheldrick, 1990)'
_diffrn_ambient_temperature 223(2)
_diffrn_measured_fraction_theta_full 0.980
_diffrn_measured_fraction_theta_max 0.980
_diffrn_measurement_device_type 'Nonius KappaCCD APEXII'
_diffrn_measurement_method '\w and \f scans'
_diffrn_radiation_monochromator 'Montel mirror'
_diffrn_radiation_source 'rotating anode Nonius FR591'
_diffrn_radiation_type MoK\a
_diffrn_radiation_wavelength 0.71073
_diffrn_reflns_av_R_equivalents 0.044
_diffrn_reflns_av_sigmaI/netI 0.0408
_diffrn_reflns_limit_h_max 12
_diffrn_reflns_limit_h_min -13
_diffrn_reflns_limit_k_max 17
_diffrn_reflns_limit_k_min -17
_diffrn_reflns_limit_l_max 19
_diffrn_reflns_limit_l_min -19
_diffrn_reflns_number 26970
_diffrn_reflns_theta_full 25.00
_diffrn_reflns_theta_max 25.00
_diffrn_reflns_theta_min 4.11
_exptl_absorpt_coefficient_mu 0.065
_exptl_absorpt_correction_T_max 0.9968
_exptl_absorpt_correction_T_min 0.9621
_exptl_absorpt_correction_type multi-scan
_exptl_absorpt_process_details 'Denzo (Otwinowski, Borek, Majewski & Minor, 2003)'
_exptl_crystal_colour colourless
_exptl_crystal_density_diffrn 1.114
_exptl_crystal_density_method 'not measured'
_exptl_crystal_description needle
_exptl_crystal_F_000 968
_exptl_crystal_size_max 0.60
_exptl_crystal_size_mid 0.30
_exptl_crystal_size_min 0.05
_refine_diff_density_max 0.465
_refine_diff_density_min -0.300
_refine_diff_density_rms 0.041
_refine_ls_extinction_method none
_refine_ls_goodness_of_fit_ref 1.095
_refine_ls_hydrogen_treatment constr
_refine_ls_matrix_type full
_refine_ls_number_parameters 654
_refine_ls_number_reflns 9120
_refine_ls_number_restraints 108
_refine_ls_restrained_S_all 1.099
_refine_ls_R_factor_all 0.0895
_refine_ls_R_factor_gt 0.0718
_refine_ls_shift/su_max 0.000
_refine_ls_shift/su_mean 0.000
_refine_ls_structure_factor_coef Fsqd
_refine_ls_weighting_details 'calc w=1/[\s^2^(Fo^2^)+(0.0431P)^2^+2.5641P] where P=(Fo^2^+2Fc^2^)/3'
_refine_ls_weighting_scheme calc
_refine_ls_wR_factor_gt 0.1562
_refine_ls_wR_factor_ref 0.1699
_reflns_number_gt 7381
_reflns_number_total 9120
_reflns_threshold_expression >2sigma(I)
_cod_data_source_file jo5b00466_si_003.cif
_cod_data_source_block wue6498
_cod_depositor_comments 'Adding full bibliography for 4031041--4031057.cif.'
_cod_original_sg_symbol_H-M P-1
_cod_database_code 4031052

loop_
_symmetry_equiv_pos_as_xyz
'x, y, z'
'-x, -y, -z'

loop_
_atom_site_label
_atom_site_type_symbol
_atom_site_fract_x
_atom_site_fract_y
_atom_site_fract_z
_atom_site_U_iso_or_equiv
_atom_site_adp_type
_atom_site_occupancy
_atom_site_symmetry_multiplicity
_atom_site_calc_flag
_atom_site_refinement_flags
_atom_site_disorder_assembly
_atom_site_disorder_group
C1A C 0.6504(2) 0.93330(16) 0.18343(15) 0.0310(5) Uani 1 1 d . . .
C2A C 0.6931(2) 0.96407(16) 0.26500(15) 0.0328(5) Uani 1 1 d . . .
H2A H 0.7477 1.0159 0.2805 0.039 Uiso 1 1 calc R . .
N3A N 0.66514(18) 0.92748(14) 0.32898(12) 0.0352(5) Uani 1 1 d . . .
C4A C 0.6412(2) 0.82949(17) 0.31169(16) 0.0344(5) Uani 1 1 d . . .
N5A N 0.71077(19) 0.77144(16) 0.25443(17) 0.0513(6) Uani 1 1 d . . .
H5A H 0.6776 0.7222 0.2155 0.062 Uiso 1 1 calc R . .
N6A N 0.5561(2) 0.80522(15) 0.35002(15) 0.0434(5) Uani 1 1 d . . .
C7A C 0.6489(3) 0.99323(18) 0.41528(16) 0.0421(6) Uani 1 1 d . . .
H7A H 0.6416 0.9540 0.4527 0.051 Uiso 1 1 calc R . .
C8A C 0.7554(3) 1.0602(2) 0.4500(2) 0.0641(9) Uani 1 1 d . . .
H8A1 H 0.8273 1.0241 0.4430 0.096 Uiso 1 1 calc R . .
H8A2 H 0.7478 1.0939 0.5098 0.096 Uiso 1 1 calc R . .
H8A3 H 0.7593 1.1055 0.4194 0.096 Uiso 1 1 calc R . .
C9A C 0.5342(3) 1.0460(2) 0.4177(2) 0.0590(8) Uani 1 1 d . . .
H9A1 H 0.5377 1.0847 0.3810 0.089 Uiso 1 1 calc R . .
H9A2 H 0.5237 1.0864 0.4754 0.089 Uiso 1 1 calc R . .
H9A3 H 0.4679 1.0005 0.3984 0.089 Uiso 1 1 calc R . .
C11A C 0.5438(2) 0.86843(17) 0.15347(15) 0.0337(5) Uani 1 1 d . . .
C12A C 0.4368(2) 0.89407(19) 0.19074(18) 0.0423(6) Uani 1 1 d . . .
H12A H 0.4337 0.9502 0.2372 0.051 Uiso 1 1 calc R . .
C13A C 0.3342(2) 0.8381(2) 0.1606(2) 0.0498(7) Uani 1 1 d . . .
H13A H 0.2627 0.8565 0.1868 0.060 Uiso 1 1 calc R . .
C14A C 0.3369(3) 0.7561(2) 0.0926(2) 0.0534(8) Uani 1 1 d . . .
H14A H 0.2673 0.7184 0.0721 0.064 Uiso 1 1 calc R . .
C15A C 0.4427(3) 0.7291(2) 0.05445(19) 0.0511(7) Uani 1 1 d . . .
H15A H 0.4450 0.6729 0.0080 0.061 Uiso 1 1 calc R . .
C16A C 0.5453(2) 0.78499(19) 0.08477(17) 0.0428(6) Uani 1 1 d . . .
H16A H 0.6168 0.7662 0.0585 0.051 Uiso 1 1 calc R . .
C21A C 0.7073(2) 0.96704(16) 0.11988(15) 0.0320(5) Uani 1 1 d . . .
C22A C 0.6431(2) 0.97105(18) 0.04725(16) 0.0392(6) Uani 1 1 d . . .
H22A H 0.5632 0.9499 0.0374 0.047 Uiso 1 1 calc R . .
C23A C 0.6955(3) 1.0058(2) -0.01072(17) 0.0468(7) Uani 1 1 d . . .
H23A H 0.6510 1.0072 -0.0596 0.056 Uiso 1 1 calc R . .
C24A C 0.8124(3) 1.0384(2) 0.00300(18) 0.0478(7) Uani 1 1 d . . .
H24A H 0.8470 1.0633 -0.0356 0.057 Uiso 1 1 calc R . .
C25A C 0.8779(2) 1.03398(19) 0.07350(18) 0.0459(7) Uani 1 1 d . . .
H25A H 0.9576 1.0560 0.0830 0.055 Uiso 1 1 calc R . .
C26A C 0.8270(2) 0.99728(17) 0.13071(16) 0.0374(6) Uani 1 1 d . . .
H26A H 0.8737 0.9926 0.1775 0.045 Uiso 1 1 calc R . .
C51A C 0.8386(2) 0.78764(18) 0.25508(18) 0.0403(6) Uani 1 1 d . . .
H51A H 0.8535 0.8557 0.2627 0.048 Uiso 1 1 calc R . .
C52A C 0.9058(3) 0.7651(2) 0.3271(2) 0.0573(8) Uani 1 1 d . . .
H52A H 0.8859 0.6998 0.3240 0.069 Uiso 1 1 calc R . .
H52B H 0.8811 0.8078 0.3814 0.069 Uiso 1 1 calc R . .
C53A C 1.0398(3) 0.7763(3) 0.3233(2) 0.0709(10) Uani 1 1 d . . .
H53A H 1.0610 0.8433 0.3333 0.085 Uiso 1 1 calc R . .
H53B H 1.0804 0.7571 0.3684 0.085 Uiso 1 1 calc R . .
C54A C 1.0809(3) 0.7171(3) 0.2388(3) 0.0713(10) Uani 1 1 d . . .
H54A H 1.0676 0.6496 0.2315 0.086 Uiso 1 1 calc R . .
H54B H 1.1663 0.7286 0.2371 0.086 Uiso 1 1 calc R . .
C55A C 1.0148(3) 0.7409(3) 0.1673(2) 0.0655(9) Uani 1 1 d . . .
H55A H 1.0394 0.6986 0.1128 0.079 Uiso 1 1 calc R . .
H55B H 1.0355 0.8064 0.1710 0.079 Uiso 1 1 calc R . .
C56A C 0.8813(3) 0.7304(2) 0.1708(2) 0.0552(8) Uani 1 1 d . . .
H56A H 0.8414 0.7507 0.1263 0.066 Uiso 1 1 calc R . .
H56B H 0.8597 0.6632 0.1595 0.066 Uiso 1 1 calc R . .
C61A C 0.5340(3) 0.70532(19) 0.34063(19) 0.0470(7) Uani 1 1 d . . .
H61A H 0.6074 0.6709 0.3218 0.056 Uiso 1 1 calc R . .
C62A C 0.4379(4) 0.6642(3) 0.2740(3) 0.0813(12) Uani 1 1 d . . .
H62A H 0.4646 0.6648 0.2193 0.098 Uiso 1 1 calc R . .
H62B H 0.3684 0.7041 0.2868 0.098 Uiso 1 1 calc R . .
C63A C 0.4013(5) 0.5621(3) 0.2666(3) 0.1003(15) Uani 1 1 d . . .
H63A H 0.3331 0.5409 0.2253 0.120 Uiso 1 1 calc R . .
H63B H 0.4670 0.5201 0.2456 0.120 Uiso 1 1 calc R . .
C64A C 0.3691(3) 0.5546(3) 0.3498(3) 0.0913(14) Uani 1 1 d . . .
H64A H 0.3509 0.4881 0.3436 0.110 Uiso 1 1 calc R . .
H64B H 0.2982 0.5913 0.3683 0.110 Uiso 1 1 calc R . .
C65A C 0.4703(5) 0.5919(3) 0.4151(3) 0.1074(17) Uani 1 1 d . . .
H65A H 0.5383 0.5509 0.3991 0.129 Uiso 1 1 calc R . .
H65B H 0.4466 0.5898 0.4701 0.129 Uiso 1 1 calc R . .
C66A C 0.5078(5) 0.6945(3) 0.4237(3) 0.0954(15) Uani 1 1 d . . .
H66A H 0.4440 0.7370 0.4483 0.115 Uiso 1 1 calc R . .
H66B H 0.5786 0.7137 0.4627 0.115 Uiso 1 1 calc R . .
C1B C 0.8793(2) 1.42745(16) 0.17273(15) 0.0314(5) Uani 1 1 d . . .
C2B C 0.8538(2) 1.45865(16) 0.25452(15) 0.0326(5) Uani 1 1 d . . .
H2B H 0.8016 1.5093 0.2704 0.039 Uiso 1 1 calc R . .
N3B N 0.89641(18) 1.42403(14) 0.31878(12) 0.0349(5) Uani 1 1 d . . .
C4B C 0.9151(2) 1.32667(17) 0.30404(15) 0.0332(5) Uani 1 1 d . A .
N5B N 0.8329(2) 1.26697(16) 0.24879(18) 0.0548(7) Uani 1 1 d . . .
H5B H 0.8578 1.2168 0.2107 0.066 Uiso 1 1 calc R . .
N6B N 1.00812(19) 1.30417(15) 0.34099(14) 0.0414(5) Uani 1 1 d . . .
C7B C 0.9272(2) 1.49243(18) 0.40385(15) 0.0389(6) Uani 1 1 d . . .
H7B H 0.9556 1.4555 0.4406 0.047 Uiso 1 1 calc R . .
C8B C 0.8194(3) 1.5455(2) 0.44284(19) 0.0618(8) Uani 1 1 d . . .
H8B1 H 0.7961 1.5894 0.4131 0.093 Uiso 1 1 calc R . .
H8B2 H 0.8388 1.5806 0.5022 0.093 Uiso 1 1 calc R . .
H8B3 H 0.7544 1.5005 0.4381 0.093 Uiso 1 1 calc R . .
C9B C 1.0279(3) 1.5590(2) 0.40134(19) 0.0540(8) Uani 1 1 d . . .
H9B1 H 1.0998 1.5235 0.3874 0.081 Uiso 1 1 calc R . .
H9B2 H 1.0405 1.6077 0.4564 0.081 Uiso 1 1 calc R . .
H9B3 H 1.0081 1.5886 0.3586 0.081 Uiso 1 1 calc R . .
C11B C 0.9793(2) 1.36306(17) 0.14158(15) 0.0338(5) Uani 1 1 d . . .
C12B C 0.9649(2) 1.28136(19) 0.07133(17) 0.0439(6) Uani 1 1 d . . .
H12B H 0.8891 1.2635 0.0440 0.053 Uiso 1 1 calc R . .
C13B C 1.0607(3) 1.2261(2) 0.0412(2) 0.0526(7) Uani 1 1 d . . .
H13B H 1.0494 1.1709 -0.0063 0.063 Uiso 1 1 calc R . .
C14B C 1.1728(3) 1.2511(2) 0.0802(2) 0.0554(8) Uani 1 1 d . . .
H14B H 1.2378 1.2134 0.0594 0.067 Uiso 1 1 calc R . .
C15B C 1.1885(2) 1.3317(2) 0.1498(2) 0.0499(7) Uani 1 1 d . . .
H15B H 1.2646 1.3491 0.1768 0.060 Uiso 1 1 calc R . .
C16B C 1.0933(2) 1.3871(2) 0.18024(17) 0.0414(6) Uani 1 1 d . . .
H16B H 1.1054 1.4421 0.2279 0.050 Uiso 1 1 calc R . .
C21B C 0.8107(2) 1.46244(16) 0.11111(15) 0.0322(5) Uani 1 1 d . . .
C22B C 0.6943(2) 1.49281(18) 0.12458(16) 0.0387(6) Uani 1 1 d . . .
H22B H 0.6562 1.4857 0.1710 0.046 Uiso 1 1 calc R . .
C23B C 0.6342(2) 1.5331(2) 0.07083(18) 0.0456(7) Uani 1 1 d . . .
H23B H 0.5572 1.5552 0.0822 0.055 Uiso 1 1 calc R . .
C24B C 0.6872(3) 1.5409(2) 0.00035(18) 0.0493(7) Uani 1 1 d . . .
H24B H 0.6464 1.5683 -0.0362 0.059 Uiso 1 1 calc R . .
C25B C 0.7996(3) 1.5085(2) -0.01578(18) 0.0472(7) Uani 1 1 d . . .
H25B H 0.8351 1.5124 -0.0642 0.057 Uiso 1 1 calc R . .
C26B C 0.8615(2) 1.46968(18) 0.03891(16) 0.0393(6) Uani 1 1 d . . .
H26B H 0.9386 1.4480 0.0271 0.047 Uiso 1 1 calc R . .
C51B C 0.7053(2) 1.28257(18) 0.25009(18) 0.0419(6) Uani 1 1 d . . .
H51B H 0.6936 1.3516 0.2640 0.050 Uiso 1 1 calc R . .
C52B C 0.6482(3) 1.2336(2) 0.1629(2) 0.0528(7) Uani 1 1 d . . .
H52C H 0.6663 1.1660 0.1453 0.063 Uiso 1 1 calc R . .
H52D H 0.6819 1.2607 0.1226 0.063 Uiso 1 1 calc R . .
C53B C 0.5146(3) 1.2439(3) 0.1602(2) 0.0635(9) Uani 1 1 d . . .
H53C H 0.4964 1.3108 0.1705 0.076 Uiso 1 1 calc R . .
H53D H 0.4805 1.2071 0.1036 0.076 Uiso 1 1 calc R . .
C54B C 0.4587(3) 1.2099(3) 0.2254(3) 0.0716(10) Uani 1 1 d . . .
H54C H 0.4701 1.1415 0.2121 0.086 Uiso 1 1 calc R . .
H54D H 0.3731 1.2203 0.2238 0.086 Uiso 1 1 calc R . .
C55B C 0.5133(3) 1.2621(3) 0.3134(2) 0.0712(10) Uani 1 1 d . . .
H55C H 0.4780 1.2372 0.3547 0.085 Uiso 1 1 calc R . .
H55D H 0.4962 1.3297 0.3287 0.085 Uiso 1 1 calc R . .
C56B C 0.6476(3) 1.2500(3) 0.3168(2) 0.0595(8) Uani 1 1 d . . .
H56C H 0.6819 1.2871 0.3732 0.071 Uiso 1 1 calc R . .
H56D H 0.6644 1.1831 0.3073 0.071 Uiso 1 1 calc R . .
C61B C 1.0338(18) 1.2113(15) 0.3391(10) 0.044(5) Uani 0.45(2) 1 d PDU A 1
H61B H 0.9574 1.1756 0.3332 0.053 Uiso 0.45(2) 1 calc PR A 1
C62B C 1.101(2) 1.2064(11) 0.4176(8) 0.088(5) Uani 0.45(2) 1 d PDU A 1
H62C H 1.0526 1.2317 0.4664 0.106 Uiso 0.45(2) 1 calc PR A 1
H62D H 1.1736 1.2466 0.4278 0.106 Uiso 0.45(2) 1 calc PR A 1
C63B C 1.135(2) 1.1056(12) 0.4109(9) 0.094(6) Uani 0.45(2) 1 d PDU A 1
H63C H 1.1834 1.1071 0.4620 0.113 Uiso 0.45(2) 1 calc PR A 1
H63D H 1.0629 1.0672 0.4080 0.113 Uiso 0.45(2) 1 calc PR A 1
C64B C 1.2039(18) 1.0599(14) 0.3339(11) 0.061(4) Uani 0.45(2) 1 d PDU A 1
H64C H 1.2804 1.0939 0.3394 0.073 Uiso 0.45(2) 1 calc PR A 1
H64D H 1.2194 0.9939 0.3296 0.073 Uiso 0.45(2) 1 calc PR A 1
C65B C 1.134(2) 1.0624(12) 0.2551(9) 0.083(6) Uani 0.45(2) 1 d PDU A 1
H65C H 1.0615 1.0229 0.2466 0.100 Uiso 0.45(2) 1 calc PR A 1
H65D H 1.1814 1.0361 0.2058 0.100 Uiso 0.45(2) 1 calc PR A 1
C66B C 1.1019(18) 1.1633(12) 0.2622(9) 0.058(4) Uani 0.45(2) 1 d PDU A 1
H66C H 1.1749 1.2007 0.2648 0.069 Uiso 0.45(2) 1 calc PR A 1
H66D H 1.0539 1.1622 0.2111 0.069 Uiso 0.45(2) 1 calc PR A 1
C61C C 1.0243(14) 1.2000(12) 0.3284(9) 0.037(3) Uani 0.55(2) 1 d PDU A 2
H61C H 0.9514 1.1630 0.3002 0.044 Uiso 0.55(2) 1 calc PR A 2
C62C C 1.0493(13) 1.1881(8) 0.4137(7) 0.064(3) Uani 0.55(2) 1 d PDU A 2
H62E H 0.9786 1.2040 0.4465 0.076 Uiso 0.55(2) 1 calc PR A 2
H62F H 1.1141 1.2322 0.4446 0.076 Uiso 0.55(2) 1 calc PR A 2
C63C C 1.0834(16) 1.0865(9) 0.4054(9) 0.082(4) Uani 0.55(2) 1 d PDU A 2
H63E H 1.1014 1.0818 0.4620 0.098 Uiso 0.55(2) 1 calc PR A 2
H63F H 1.0163 1.0428 0.3785 0.098 Uiso 0.55(2) 1 calc PR A 2
C64C C 1.1900(14) 1.0586(11) 0.3532(10) 0.070(4) Uani 0.55(2) 1 d PDU A 2
H64E H 1.2097 0.9930 0.3477 0.084 Uiso 0.55(2) 1 calc PR A 2
H64F H 1.2584 1.1000 0.3815 0.084 Uiso 0.55(2) 1 calc PR A 2
C65C C 1.1631(15) 1.0671(8) 0.2663(8) 0.070(4) Uani 0.55(2) 1 d PDU A 2
H65E H 1.0985 1.0222 0.2365 0.084 Uiso 0.55(2) 1 calc PR A 2
H65F H 1.2335 1.0512 0.2331 0.084 Uiso 0.55(2) 1 calc PR A 2
C66C C 1.1276(17) 1.1675(10) 0.2741(10) 0.080(4) Uani 0.55(2) 1 d PDU A 2
H66E H 1.1958 1.2111 0.2984 0.096 Uiso 0.55(2) 1 calc PR A 2
H66F H 1.1070 1.1707 0.2173 0.096 Uiso 0.55(2) 1 calc PR A 2

loop_
_atom_site_aniso_label
_atom_site_aniso_U_11
_atom_site_aniso_U_22
_atom_site_aniso_U_33
_atom_site_aniso_U_23
_atom_site_aniso_U_13
_atom_site_aniso_U_12
C1A 0.0306(12) 0.0267(12) 0.0372(13) 0.0121(10) 0.0044(10) 0.0027(9)
C2A 0.0332(12) 0.0257(12) 0.0405(14) 0.0113(10) 0.0067(10) 0.0015(10)
N3A 0.0454(12) 0.0286(11) 0.0331(11) 0.0115(9) 0.0061(9) 0.0015(9)
C4A 0.0333(13) 0.0337(13) 0.0384(14) 0.0146(11) 0.0019(11) 0.0013(10)
N5A 0.0359(12) 0.0316(12) 0.0766(17) 0.0028(11) 0.0117(12) -0.0026(9)
N6A 0.0464(13) 0.0359(12) 0.0527(14) 0.0191(10) 0.0148(11) 0.0025(10)
C7A 0.0583(17) 0.0362(14) 0.0338(14) 0.0131(11) 0.0075(12) 0.0017(12)
C8A 0.082(2) 0.058(2) 0.0443(17) 0.0092(15) -0.0084(16) -0.0180(17)
C9A 0.076(2) 0.0534(18) 0.0526(18) 0.0197(15) 0.0250(16) 0.0188(16)
C11A 0.0342(13) 0.0333(13) 0.0375(13) 0.0169(11) 0.0016(10) 0.0001(10)
C12A 0.0368(14) 0.0424(15) 0.0491(16) 0.0167(12) 0.0040(12) 0.0005(11)
C13A 0.0345(14) 0.0577(18) 0.0625(19) 0.0270(16) 0.0037(13) -0.0025(13)
C14A 0.0429(16) 0.0570(19) 0.066(2) 0.0311(16) -0.0161(14) -0.0156(14)
C15A 0.0599(19) 0.0394(16) 0.0511(17) 0.0132(13) -0.0098(14) -0.0059(13)
C16A 0.0414(14) 0.0388(15) 0.0468(16) 0.0121(12) 0.0019(12) 0.0003(11)
C21A 0.0334(12) 0.0266(12) 0.0357(13) 0.0089(10) 0.0069(10) 0.0030(10)
C22A 0.0404(14) 0.0392(14) 0.0390(14) 0.0143(12) 0.0015(11) -0.0028(11)
C23A 0.0562(17) 0.0497(17) 0.0397(15) 0.0206(13) 0.0079(13) 0.0025(13)
C24A 0.0554(17) 0.0479(16) 0.0478(16) 0.0235(13) 0.0198(14) 0.0020(13)
C25A 0.0407(15) 0.0446(16) 0.0556(17) 0.0183(13) 0.0163(13) 0.0008(12)
C26A 0.0361(13) 0.0377(14) 0.0394(14) 0.0136(11) 0.0043(11) 0.0012(11)
C51A 0.0347(13) 0.0307(13) 0.0591(17) 0.0194(12) 0.0045(12) 0.0003(10)
C52A 0.0563(18) 0.068(2) 0.0532(18) 0.0271(16) 0.0066(15) 0.0013(15)
C53A 0.0516(19) 0.089(3) 0.087(3) 0.052(2) -0.0169(18) -0.0065(18)
C54A 0.0381(16) 0.079(2) 0.113(3) 0.053(2) 0.0158(18) 0.0102(16)
C55A 0.0479(18) 0.083(2) 0.069(2) 0.0266(19) 0.0193(16) 0.0045(17)
C56A 0.0445(16) 0.0631(19) 0.0562(18) 0.0164(15) 0.0073(14) -0.0009(14)
C61A 0.0483(16) 0.0375(15) 0.0609(18) 0.0224(13) 0.0126(14) 0.0001(12)
C62A 0.097(3) 0.065(2) 0.088(3) 0.038(2) -0.024(2) -0.028(2)
C63A 0.121(4) 0.071(3) 0.109(4) 0.036(3) -0.024(3) -0.046(3)
C64A 0.063(2) 0.061(2) 0.163(5) 0.050(3) 0.039(3) -0.0071(19)
C65A 0.177(5) 0.071(3) 0.089(3) 0.047(2) 0.013(3) -0.033(3)
C66A 0.157(4) 0.067(2) 0.073(3) 0.039(2) 0.002(3) -0.032(3)
C1B 0.0336(12) 0.0282(12) 0.0341(13) 0.0126(10) 0.0011(10) -0.0002(10)
C2B 0.0351(12) 0.0269(12) 0.0366(13) 0.0119(10) -0.0005(10) 0.0029(10)
N3B 0.0463(12) 0.0284(11) 0.0309(11) 0.0114(9) -0.0021(9) 0.0032(9)
C4B 0.0349(13) 0.0312(13) 0.0344(13) 0.0117(10) 0.0026(10) 0.0037(10)
N5B 0.0372(12) 0.0315(12) 0.0834(19) 0.0025(12) -0.0012(12) 0.0054(10)
N6B 0.0460(13) 0.0343(12) 0.0462(13) 0.0172(10) -0.0051(10) 0.0054(10)
C7B 0.0510(15) 0.0347(14) 0.0306(13) 0.0107(11) -0.0017(11) 0.0006(11)
C8B 0.071(2) 0.062(2) 0.0420(17) 0.0016(15) 0.0062(15) 0.0151(16)
C9B 0.0661(19) 0.0514(18) 0.0457(17) 0.0199(14) -0.0100(14) -0.0147(15)
C11B 0.0365(13) 0.0354(13) 0.0340(13) 0.0171(11) 0.0043(10) 0.0054(10)
C12B 0.0454(15) 0.0416(15) 0.0436(15) 0.0118(12) 0.0057(12) 0.0043(12)
C13B 0.063(2) 0.0402(16) 0.0544(18) 0.0126(13) 0.0204(15) 0.0126(14)
C14B 0.0517(18) 0.0578(19) 0.071(2) 0.0365(17) 0.0289(16) 0.0228(15)
C15B 0.0366(14) 0.0624(19) 0.0609(19) 0.0330(16) 0.0079(13) 0.0101(13)
C16B 0.0379(14) 0.0456(15) 0.0439(15) 0.0188(12) 0.0033(11) 0.0028(12)
C21B 0.0356(13) 0.0277(12) 0.0340(13) 0.0114(10) -0.0016(10) -0.0008(10)
C22B 0.0364(13) 0.0409(14) 0.0401(14) 0.0157(12) -0.0016(11) -0.0002(11)
C23B 0.0351(14) 0.0471(16) 0.0539(17) 0.0173(13) -0.0087(12) 0.0022(12)
C24B 0.0545(17) 0.0487(17) 0.0504(17) 0.0265(14) -0.0137(14) 0.0023(13)
C25B 0.0539(17) 0.0534(17) 0.0412(15) 0.0250(13) 0.0004(13) 0.0026(13)
C26B 0.0402(14) 0.0409(14) 0.0377(14) 0.0141(12) 0.0015(11) 0.0040(11)
C51B 0.0331(13) 0.0306(13) 0.0642(18) 0.0182(12) 0.0043(12) 0.0042(10)
C52B 0.0454(16) 0.0514(17) 0.0607(19) 0.0167(15) 0.0046(14) 0.0013(13)
C53B 0.0443(17) 0.078(2) 0.068(2) 0.0254(18) -0.0055(15) -0.0009(16)
C54B 0.0363(16) 0.080(2) 0.111(3) 0.049(2) 0.0011(18) -0.0032(16)
C55B 0.059(2) 0.091(3) 0.087(3) 0.056(2) 0.0287(19) 0.0140(19)
C56B 0.0580(19) 0.069(2) 0.061(2) 0.0335(17) 0.0014(15) 0.0052(16)
C61B 0.048(7) 0.031(6) 0.051(8) 0.009(5) 0.008(6) 0.004(5)
C62B 0.162(14) 0.053(7) 0.052(5) 0.020(5) -0.009(8) 0.054(8)
C63B 0.173(17) 0.065(9) 0.059(6) 0.040(6) 0.009(8) 0.048(10)
C64B 0.055(6) 0.062(8) 0.064(7) 0.017(5) 0.000(5) 0.022(6)
C65B 0.101(10) 0.076(8) 0.058(6) 0.002(6) -0.020(6) 0.047(6)
C66B 0.066(7) 0.056(6) 0.052(6) 0.019(5) -0.007(5) 0.022(5)
C61C 0.044(5) 0.027(5) 0.042(5) 0.016(4) -0.011(4) 0.003(4)
C62C 0.099(8) 0.044(4) 0.054(5) 0.023(3) 0.017(5) 0.008(4)
C63C 0.144(11) 0.048(5) 0.069(6) 0.035(4) 0.031(6) 0.028(6)
C64C 0.057(6) 0.047(6) 0.119(10) 0.048(7) -0.014(6) 0.008(4)
C65C 0.083(7) 0.056(5) 0.089(8) 0.043(5) 0.042(7) 0.039(4)
C66C 0.101(10) 0.077(7) 0.089(8) 0.057(6) 0.053(7) 0.044(6)

loop_
_atom_type_symbol
_atom_type_description
_atom_type_scat_dispersion_real
_atom_type_scat_dispersion_imag
_atom_type_scat_source
C C 0.0033 0.0016 'International Tables Vol C Tables 4.2.6.8 and 6.1.1.4'
H H 0.0000 0.0000 'International Tables Vol C Tables 4.2.6.8 and 6.1.1.4'
N N 0.0061 0.0033 'International Tables Vol C Tables 4.2.6.8 and 6.1.1.4'

loop_
_geom_angle_atom_site_label_1
_geom_angle_atom_site_label_2
_geom_angle_atom_site_label_3
_geom_angle
C2A C1A C21A 119.9(2)
C2A C1A C11A 122.8(2)
C21A C1A C11A 117.3(2)
C1A C2A N3A 127.1(2)
C1A C2A H2A 116.4
N3A C2A H2A 116.4
C2A N3A C4A 121.5(2)
C2A N3A C7A 119.51(19)
C4A N3A C7A 118.73(19)
N6A C4A N5A 127.6(2)
N6A C4A N3A 117.7(2)
N5A C4A N3A 114.7(2)
C4A N5A C51A 123.0(2)
C4A N5A H5A 118.5
C51A N5A H5A 118.5
C4A N6A C61A 120.2(2)
N3A C7A C8A 112.0(2)
N3A C7A C9A 111.0(2)
C8A C7A C9A 112.2(3)
N3A C7A H7A 107.1
C8A C7A H7A 107.1
C9A C7A H7A 107.1
C7A C8A H8A1 109.5
C7A C8A H8A2 109.5
H8A1 C8A H8A2 109.5
C7A C8A H8A3 109.5
H8A1 C8A H8A3 109.5
H8A2 C8A H8A3 109.5
C7A C9A H9A1 109.5
C7A C9A H9A2 109.5
H9A1 C9A H9A2 109.5
C7A C9A H9A3 109.5
H9A1 C9A H9A3 109.5
H9A2 C9A H9A3 109.5
C12A C11A C16A 118.0(2)
C12A C11A C1A 119.8(2)
C16A C11A C1A 122.0(2)
C13A C12A C11A 121.1(3)
C13A C12A H12A 119.5
C11A C12A H12A 119.5
C14A C13A C12A 120.2(3)
C14A C13A H13A 119.9
C12A C13A H13A 119.9
C13A C14A C15A 119.7(3)
C13A C14A H14A 120.2
C15A C14A H14A 120.2
C14A C15A C16A 120.0(3)
C14A C15A H15A 120.0
C16A C15A H15A 120.0
C15A C16A C11A 120.9(3)
C15A C16A H16A 119.5
C11A C16A H16A 119.5
C22A C21A C26A 117.3(2)
C22A C21A C1A 121.2(2)
C26A C21A C1A 121.5(2)
C23A C22A C21A 121.1(2)
C23A C22A H22A 119.4
C21A C22A H22A 119.4
C24A C23A C22A 120.4(3)
C24A C23A H23A 119.8
C22A C23A H23A 119.8
C25A C24A C23A 119.5(2)
C25A C24A H24A 120.2
C23A C24A H24A 120.2
C24A C25A C26A 120.4(3)
C24A C25A H25A 119.8
C26A C25A H25A 119.8
C25A C26A C21A 121.2(2)
C25A C26A H26A 119.4
C21A C26A H26A 119.4
N5A C51A C56A 109.0(2)
N5A C51A C52A 112.4(2)
C56A C51A C52A 111.3(2)
N5A C51A H51A 108.0
C56A C51A H51A 108.0
C52A C51A H51A 108.0
C51A C52A C53A 111.6(2)
C51A C52A H52A 109.3
C53A C52A H52A 109.3
C51A C52A H52B 109.3
C53A C52A H52B 109.3
H52A C52A H52B 108.0
C54A C53A C52A 111.3(3)
C54A C53A H53A 109.4
C52A C53A H53A 109.4
C54A C53A H53B 109.4
C52A C53A H53B 109.4
H53A C53A H53B 108.0
C53A C54A C55A 110.8(3)
C53A C54A H54A 109.5
C55A C54A H54A 109.5
C53A C54A H54B 109.5
C55A C54A H54B 109.5
H54A C54A H54B 108.1
C54A C55A C56A 111.4(3)
C54A C55A H55A 109.3
C56A C55A H55A 109.3
C54A C55A H55B 109.3
C56A C55A H55B 109.3
H55A C55A H55B 108.0
C51A C56A C55A 112.3(3)
C51A C56A H56A 109.2
C55A C56A H56A 109.2
C51A C56A H56B 109.2
C55A C56A H56B 109.2
H56A C56A H56B 107.9
N6A C61A C62A 110.1(2)
N6A C61A C66A 110.6(3)
C62A C61A C66A 112.5(3)
N6A C61A H61A 107.9
C62A C61A H61A 107.9
C66A C61A H61A 107.9
C61A C62A C63A 113.1(3)
C61A C62A H62A 109.0
C63A C62A H62A 109.0
C61A C62A H62B 109.0
C63A C62A H62B 109.0
H62A C62A H62B 107.8
C64A C63A C62A 111.7(4)
C64A C63A H63A 109.3
C62A C63A H63A 109.3
C64A C63A H63B 109.3
C62A C63A H63B 109.3
H63A C63A H63B 107.9
C63A C64A C65A 110.0(3)
C63A C64A H64A 109.7
C65A C64A H64A 109.7
C63A C64A H64B 109.7
C65A C64A H64B 109.7
H64A C64A H64B 108.2
C64A C65A C66A 112.0(4)
C64A C65A H65A 109.2
C66A C65A H65A 109.2
C64A C65A H65B 109.2
C66A C65A H65B 109.2
H65A C65A H65B 107.9
C61A C66A C65A 112.4(3)
C61A C66A H66A 109.1
C65A C66A H66A 109.1
C61A C66A H66B 109.1
C65A C66A H66B 109.1
H66A C66A H66B 107.9
C2B C1B C21B 119.1(2)
C2B C1B C11B 122.6(2)
C21B C1B C11B 118.2(2)
C1B C2B N3B 127.1(2)
C1B C2B H2B 116.5
N3B C2B H2B 116.5
C2B N3B C4B 122.2(2)
C2B N3B C7B 118.61(19)
C4B N3B C7B 119.14(19)
N6B C4B N5B 127.7(2)
N6B C4B N3B 117.6(2)
N5B C4B N3B 114.6(2)
C4B N5B C51B 123.5(2)
C4B N5B H5B 118.2
C51B N5B H5B 118.2
C4B N6B C61B 124.6(9)
C4B N6B C61C 117.3(7)
C61B N6B C61C 7.8(13)
N3B C7B C9B 111.0(2)
N3B C7B C8B 111.5(2)
C9B C7B C8B 112.1(2)
N3B C7B H7B 107.3
C9B C7B H7B 107.3
C8B C7B H7B 107.3
C7B C8B H8B1 109.5
C7B C8B H8B2 109.5
H8B1 C8B H8B2 109.5
C7B C8B H8B3 109.5
H8B1 C8B H8B3 109.5
H8B2 C8B H8B3 109.5
C7B C9B H9B1 109.5
C7B C9B H9B2 109.5
H9B1 C9B H9B2 109.5
C7B C9B H9B3 109.5
H9B1 C9B H9B3 109.5
H9B2 C9B H9B3 109.5
C12B C11B C16B 117.8(2)
C12B C11B C1B 122.2(2)
C16B C11B C1B 119.9(2)
C13B C12B C11B 120.8(3)
C13B C12B H12B 119.6
C11B C12B H12B 119.6
C14B C13B C12B 120.6(3)
C14B C13B H13B 119.7
C12B C13B H13B 119.7
C15B C14B C13B 119.3(3)
C15B C14B H14B 120.3
C13B C14B H14B 120.3
C14B C15B C16B 120.4(3)
C14B C15B H15B 119.8
C16B C15B H15B 119.8
C15B C16B C11B 121.2(3)
C15B C16B H16B 119.4
C11B C16B H16B 119.4
C26B C21B C22B 117.4(2)
C26B C21B C1B 121.1(2)
C22B C21B C1B 121.4(2)
C23B C22B C21B 121.2(2)
C23B C22B H22B 119.4
C21B C22B H22B 119.4
C22B C23B C24B 120.2(3)
C22B C23B H23B 119.9
C24B C23B H23B 119.9
C25B C24B C23B 119.5(2)
C25B C24B H24B 120.2
C23B C24B H24B 120.2
C24B C25B C26B 120.6(3)
C24B C25B H25B 119.7
C26B C25B H25B 119.7
C25B C26B C21B 120.9(2)
C25B C26B H26B 119.5
C21B C26B H26B 119.5
N5B C51B C52B 109.0(2)
N5B C51B C56B 112.4(2)
C52B C51B C56B 111.4(2)
N5B C51B H51B 107.9
C52B C51B H51B 107.9
C56B C51B H51B 107.9
C51B C52B C53B 112.0(3)
C51B C52B H52C 109.2
C53B C52B H52C 109.2
C51B C52B H52D 109.2
C53B C52B H52D 109.2
H52C C52B H52D 107.9
C54B C53B C52B 111.7(3)
C54B C53B H53C 109.3
C52B C53B H53C 109.3
C54B C53B H53D 109.3
C52B C53B H53D 109.3
H53C C53B H53D 107.9
C53B C54B C55B 110.8(3)
C53B C54B H54C 109.5
C55B C54B H54C 109.5
C53B C54B H54D 109.5
C55B C54B H54D 109.5
H54C C54B H54D 108.1
C54B C55B C56B 110.5(3)
C54B C55B H55C 109.5
C56B C55B H55C 109.5
C54B C55B H55D 109.5
C56B C55B H55D 109.5
H55C C55B H55D 108.1
C51B C56B C55B 111.3(2)
C51B C56B H56C 109.4
C55B C56B H56C 109.4
C51B C56B H56D 109.4
C55B C56B H56D 109.4
H56C C56B H56D 108.0
N6B C61B C62B 114.0(13)
N6B C61B C66B 109.4(13)
C62B C61B C66B 109.7(8)
N6B C61B H61B 107.8
C62B C61B H61B 107.8
C66B C61B H61B 107.8
C61B C62B C63B 112.6(9)
C61B C62B H62C 109.1
C63B C62B H62C 109.1
C61B C62B H62D 109.1
C63B C62B H62D 109.1
H62C C62B H62D 107.8
C64B C63B C62B 112.0(9)
C64B C63B H63C 109.2
C62B C63B H63C 109.2
C64B C63B H63D 109.2
C62B C63B H63D 109.2
H63C C63B H63D 107.9
C65B C64B C63B 110.0(9)
C65B C64B H64C 109.7
C63B C64B H64C 109.7
C65B C64B H64D 109.7
C63B C64B H64D 109.7
H64C C64B H64D 108.2
C64B C65B C66B 111.0(9)
C64B C65B H65C 109.4
C66B C65B H65C 109.4
C64B C65B H65D 109.4
C66B C65B H65D 109.4
H65C C65B H65D 108.0
C61B C66B C65B 113.2(9)
C61B C66B H66C 108.9
C65B C66B H66C 108.9
C61B C66B H66D 108.9
C65B C66B H66D 108.9
H66C C66B H66D 107.8
C62C C61C C66C 110.1(7)
C62C C61C N6B 108.6(10)
C66C C61C N6B 108.2(11)
C62C C61C H61C 110.0
C66C C61C H61C 110.0
N6B C61C H61C 110.0
C61C C62C C63C 111.7(7)
C61C C62C H62E 109.3
C63C C62C H62E 109.3
C61C C62C H62F 109.3
C63C C62C H62F 109.3
H62E C62C H62F 107.9
C64C C63C C62C 110.8(7)
C64C C63C H63E 109.5
C62C C63C H63E 109.5
C64C C63C H63F 109.5
C62C C63C H63F 109.5
H63E C63C H63F 108.1
C63C C64C C65C 109.6(7)
C63C C64C H64E 109.7
C65C C64C H64E 109.7
C63C C64C H64F 109.7
C65C C64C H64F 109.7
H64E C64C H64F 108.2
C64C C65C C66C 110.3(7)
C64C C65C H65E 109.6
C66C C65C H65E 109.6
C64C C65C H65F 109.6
C66C C65C H65F 109.6
H65E C65C H65F 108.1
C61C C66C C65C 113.2(7)
C61C C66C H66E 108.9
C65C C66C H66E 108.9
C61C C66C H66F 108.9
C65C C66C H66F 108.9
H66E C66C H66F 107.8

loop_
_geom_bond_atom_site_label_1
_geom_bond_atom_site_label_2
_geom_bond_distance
C1A C2A 1.347(3)
C1A C21A 1.483(3)
C1A C11A 1.490(3)
C2A N3A 1.395(3)
C2A H2A 0.9400
N3A C4A 1.412(3)
N3A C7A 1.478(3)
C4A N6A 1.292(3)
C4A N5A 1.355(3)
N5A C51A 1.458(3)
N5A H5A 0.8700
N6A C61A 1.461(3)
C7A C8A 1.515(4)
C7A C9A 1.516(4)
C7A H7A 0.9900
C8A H8A1 0.9700
C8A H8A2 0.9700
C8A H8A3 0.9700
C9A H9A1 0.9700
C9A H9A2 0.9700
C9A H9A3 0.9700
C11A C12A 1.389(3)
C11A C16A 1.392(4)
C12A C13A 1.388(4)
C12A H12A 0.9400
C13A C14A 1.373(4)
C13A H13A 0.9400
C14A C15A 1.385(4)
C14A H14A 0.9400
C15A C16A 1.389(4)
C15A H15A 0.9400
C16A H16A 0.9400
C21A C22A 1.396(3)
C21A C26A 1.401(3)
C22A C23A 1.390(4)
C22A H22A 0.9400
C23A C24A 1.380(4)
C23A H23A 0.9400
C24A C25A 1.375(4)
C24A H24A 0.9400
C25A C26A 1.389(4)
C25A H25A 0.9400
C26A H26A 0.9400
C51A C56A 1.497(4)
C51A C52A 1.516(4)
C51A H51A 0.9900
C52A C53A 1.526(4)
C52A H52A 0.9800
C52A H52B 0.9800
C53A C54A 1.502(5)
C53A H53A 0.9800
C53A H53B 0.9800
C54A C55A 1.514(5)
C54A H54A 0.9800
C54A H54B 0.9800
C55A C56A 1.518(4)
C55A H55A 0.9800
C55A H55B 0.9800
C56A H56A 0.9800
C56A H56B 0.9800
C61A C62A 1.482(5)
C61A C66A 1.491(4)
C61A H61A 0.9900
C62A C63A 1.533(5)
C62A H62A 0.9800
C62A H62B 0.9800
C63A C64A 1.492(6)
C63A H63A 0.9800
C63A H63B 0.9800
C64A C65A 1.502(6)
C64A H64A 0.9800
C64A H64B 0.9800
C65A C66A 1.539(5)
C65A H65A 0.9800
C65A H65B 0.9800
C66A H66A 0.9800
C66A H66B 0.9800
C1B C2B 1.340(3)
C1B C21B 1.482(3)
C1B C11B 1.492(3)
C2B N3B 1.398(3)
C2B H2B 0.9400
N3B C4B 1.409(3)
N3B C7B 1.474(3)
C4B N6B 1.290(3)
C4B N5B 1.362(3)
N5B C51B 1.462(3)
N5B H5B 0.8700
N6B C61B 1.407(19)
N6B C61C 1.511(15)
C7B C9B 1.509(4)
C7B C8B 1.517(4)
C7B H7B 0.9900
C8B H8B1 0.9700
C8B H8B2 0.9700
C8B H8B3 0.9700
C9B H9B1 0.9700
C9B H9B2 0.9700
C9B H9B3 0.9700
C11B C12B 1.389(4)
C11B C16B 1.396(4)
C12B C13B 1.382(4)
C12B H12B 0.9400
C13B C14B 1.380(5)
C13B H13B 0.9400
C14B C15B 1.374(4)
C14B H14B 0.9400
C15B C16B 1.378(4)
C15B H15B 0.9400
C16B H16B 0.9400
C21B C26B 1.396(3)
C21B C22B 1.399(3)
C22B C23B 1.384(4)
C22B H22B 0.9400
C23B C24B 1.385(4)
C23B H23B 0.9400
C24B C25B 1.371(4)
C24B H24B 0.9400
C25B C26B 1.391(4)
C25B H25B 0.9400
C26B H26B 0.9400
C51B C52B 1.504(4)
C51B C56B 1.521(4)
C51B H51B 0.9900
C52B C53B 1.516(4)
C52B H52C 0.9800
C52B H52D 0.9800
C53B C54B 1.504(5)
C53B H53C 0.9800
C53B H53D 0.9800
C54B C55B 1.513(5)
C54B H54C 0.9800
C54B H54D 0.9800
C55B C56B 1.528(4)
C55B H55C 0.9800
C55B H55D 0.9800
C56B H56C 0.9800
C56B H56D 0.9800
C61B C62B 1.501(7)
C61B C66B 1.507(7)
C61B H61B 0.9900
C62B C63B 1.523(7)
C62B H62C 0.9800
C62B H62D 0.9800
C63B C64B 1.506(7)
C63B H63C 0.9800
C63B H63D 0.9800
C64B C65B 1.506(7)
C64B H64C 0.9800
C64B H64D 0.9800
C65B C66B 1.517(7)
C65B H65C 0.9800
C65B H65D 0.9800
C66B H66C 0.9800
C66B H66D 0.9800
C61C C62C 1.502(6)
C61C C66C 1.502(7)
C61C H61C 0.9900
C62C C63C 1.528(6)
C62C H62E 0.9800
C62C H62F 0.9800
C63C C64C 1.505(7)
C63C H63E 0.9800
C63C H63F 0.9800
C64C C65C 1.511(7)
C64C H64E 0.9800
C64C H64F 0.9800
C65C C66C 1.519(6)
C65C H65E 0.9800
C65C H65F 0.9800
C66C H66E 0.9800
C66C H66F 0.9800

loop_
_geom_torsion_atom_site_label_1
_geom_torsion_atom_site_label_2
_geom_torsion_atom_site_label_3
_geom_torsion_atom_site_label_4
_geom_torsion
C21A C1A C2A N3A -167.5(2)
C11A C1A C2A N3A 14.9(4)
C1A C2A N3A C4A 34.3(4)
C1A C2A N3A C7A -139.8(3)
C2A N3A C4A N6A -140.0(2)
C7A N3A C4A N6A 34.2(3)
C2A N3A C4A N5A 38.9(3)
C7A N3A C4A N5A -147.0(2)
N6A C4A N5A C51A -137.8(3)
N3A C4A N5A C51A 43.5(4)
N5A C4A N6A C61A 6.8(4)
N3A C4A N6A C61A -174.5(2)
C2A N3A C7A C8A -54.7(3)
C4A N3A C7A C8A 131.0(3)
C2A N3A C7A C9A 71.6(3)
C4A N3A C7A C9A -102.7(3)
C2A C1A C11A C12A 56.2(3)
C21A C1A C11A C12A -121.5(2)
C2A C1A C11A C16A -128.4(3)
C21A C1A C11A C16A 53.9(3)
C16A C11A C12A C13A 0.1(4)
C1A C11A C12A C13A 175.8(2)
C11A C12A C13A C14A -0.3(4)
C12A C13A C14A C15A 0.3(4)
C13A C14A C15A C16A -0.1(4)
C14A C15A C16A C11A 0.0(4)
C12A C11A C16A C15A 0.0(4)
C1A C11A C16A C15A -175.6(2)
C2A C1A C21A C22A -153.1(2)
C11A C1A C21A C22A 24.7(3)
C2A C1A C21A C26A 26.1(3)
C11A C1A C21A C26A -156.1(2)
C26A C21A C22A C23A -1.5(4)
C1A C21A C22A C23A 177.7(2)
C21A C22A C23A C24A -0.8(4)
C22A C23A C24A C25A 1.6(4)
C23A C24A C25A C26A -0.1(4)
C24A C25A C26A C21A -2.3(4)
C22A C21A C26A C25A 3.0(4)
C1A C21A C26A C25A -176.2(2)
C4A N5A C51A C56A -162.9(3)
C4A N5A C51A C52A 73.3(3)
N5A C51A C52A C53A 176.3(3)
C56A C51A C52A C53A 53.8(4)
C51A C52A C53A C54A -55.2(4)
C52A C53A C54A C55A 55.8(4)
C53A C54A C55A C56A -55.4(4)
N5A C51A C56A C55A -178.2(3)
C52A C51A C56A C55A -53.7(3)
C54A C55A C56A C51A 54.8(4)
C4A N6A C61A C62A -96.8(3)
C4A N6A C61A C66A 138.3(3)
N6A C61A C62A C63A -174.3(3)
C66A C61A C62A C63A -50.6(5)
C61A C62A C63A C64A 54.0(5)
C62A C63A C64A C65A -55.9(5)
C63A C64A C65A C66A 55.9(5)
N6A C61A C66A C65A 173.6(4)
C62A C61A C66A C65A 50.1(5)
C64A C65A C66A C61A -53.4(6)
C21B C1B C2B N3B 170.1(2)
C11B C1B C2B N3B -13.6(4)
C1B C2B N3B C4B -36.6(4)
C1B C2B N3B C7B 140.9(3)
C2B N3B C4B N6B 140.4(2)
C7B N3B C4B N6B -37.1(3)
C2B N3B C4B N5B -37.2(3)
C7B N3B C4B N5B 145.3(2)
N6B C4B N5B C51B 139.4(3)
N3B C4B N5B C51B -43.3(4)
N5B C4B N6B C61B -8.8(10)
N3B C4B N6B C61B 173.9(9)
N5B C4B N6B C61C -5.7(7)
N3B C4B N6B C61C 177.0(6)
C2B N3B C7B C9B -62.9(3)
C4B N3B C7B C9B 114.6(3)
C2B N3B C7B C8B 62.9(3)
C4B N3B C7B C8B -119.5(3)
C2B C1B C11B C12B 131.4(3)
C21B C1B C11B C12B -52.3(3)
C2B C1B C11B C16B -52.4(3)
C21B C1B C11B C16B 123.8(2)
C16B C11B C12B C13B 0.1(4)
C1B C11B C12B C13B 176.3(2)
C11B C12B C13B C14B -0.2(4)
C12B C13B C14B C15B 0.3(4)
C13B C14B C15B C16B -0.2(4)
C14B C15B C16B C11B 0.1(4)
C12B C11B C16B C15B 0.0(4)
C1B C11B C16B C15B -176.4(2)
C2B C1B C21B C26B 150.6(2)
C11B C1B C21B C26B -25.8(3)
C2B C1B C21B C22B -27.0(3)
C11B C1B C21B C22B 156.6(2)
C26B C21B C22B C23B -3.3(4)
C1B C21B C22B C23B 174.3(2)
C21B C22B C23B C24B 2.4(4)
C22B C23B C24B C25B 0.0(4)
C23B C24B C25B C26B -1.4(4)
C24B C25B C26B C21B 0.3(4)
C22B C21B C26B C25B 2.0(4)
C1B C21B C26B C25B -175.7(2)
C4B N5B C51B C52B 154.7(3)
C4B N5B C51B C56B -81.3(3)
N5B C51B C52B C53B 178.0(2)
C56B C51B C52B C53B 53.3(3)
C51B C52B C53B C54B -54.8(4)
C52B C53B C54B C55B 56.4(4)
C53B C54B C55B C56B -57.0(4)
N5B C51B C56B C55B -176.8(3)
C52B C51B C56B C55B -54.1(4)
C54B C55B C56B C51B 55.9(4)
C4B N6B C61B C62B -148.6(11)
C61C N6B C61B C62B -169(11)
C4B N6B C61B C66B 88.1(14)
C61C N6B C61B C66B 67(10)
N6B C61B C62B C63B -175.9(15)
C66B C61B C62B C63B -52.8(17)
C61B C62B C63B C64B 55.2(18)
C62B C63B C64B C65B -55.5(18)
C63B C64B C65B C66B 55.7(18)
N6B C61B C66B C65B 179.7(16)
C62B C61B C66B C65B 53.9(17)
C64B C65B C66B C61B -56.4(17)
C4B N6B C61C C62C -130.1(9)
C61B N6B C61C C62C 31(9)
C4B N6B C61C C66C 110.4(10)
C61B N6B C61C C66C -89(10)
C66C C61C C62C C63C -53.9(14)
N6B C61C C62C C63C -172.2(10)
C61C C62C C63C C64C 57.4(13)
C62C C63C C64C C65C -58.4(13)
C63C C64C C65C C66C 57.2(13)
C62C C61C C66C C65C 53.9(15)
N6B C61C C66C C65C 172.5(12)
C64C C65C C66C C61C -56.0(14)
